data_2011275
loop_
_publ_author_name
'Yamamoto, Emi'
'Kubo, Kanji'
'Kato, Nobuo'
'Mori, Akira'

_publ_section_title
Bis[\m-2-(1,4,7,10-tetraoxa-13-azacyclopentadeca-13-yl)cyclohepta-2,4,6-trien-1-one]bis[bis(thiocyanato)barium(II)]
_journal_issue 8
_journal_name_full 'Acta Crystallographica Section C'
_journal_page_first e329
_journal_page_last e330
_journal_paper_doi 10.1107/S0108270100009653
_journal_volume 56
_journal_year 2000
_chemical_formula_iupac '[Ba2 (N C S)4 (C17 H25 N O5)2]'
_chemical_formula_sum 'C19 H25 Ba N3 O5 S2'
_chemical_formula_weight 576.88
_chemical_name_systematic
;
 ?
;
_space_group_IT_number 2
_symmetry_cell_setting triclinic
_symmetry_space_group_name_Hall '-P 1'
_symmetry_space_group_name_H-M 'P -1'
_audit_creation_method SHELXL-97
_cell_angle_alpha 96.697(5)
_cell_angle_beta 106.143(5)
_cell_angle_gamma 106.720(5)
_cell_formula_units_Z 2
_cell_length_a 11.668(5)
_cell_length_b 12.445(5)
_cell_length_c 8.918(5)
_cell_measurement_reflns_used 25
_cell_measurement_temperature 296(2)
_cell_measurement_theta_max 18.11
_cell_measurement_theta_min 10.71
_cell_volume 1163.8(9)
_computing_cell_refinement ' CAD-4 Software (Enraf-Nonius, 1989)'
_computing_data_collection ' CAD-4 Software (Enraf-Nonius, 1989)'
_computing_data_reduction ' MolEN (Fair, 1990)'
_computing_molecular_graphics 'Xtal_GX (Hall & du Boulay, 1995)'
_computing_publication_material 'SHELXL97 (Sheldrick, 1997)'
_computing_structure_refinement 'SHELXL97 (Sheldrick, 1997)'
_computing_structure_solution 'SIR97 (Altomare et al., 1999)'
_diffrn_ambient_temperature 296(2)
_diffrn_measured_fraction_theta_full .000
_diffrn_measured_fraction_theta_max .999
_diffrn_measurement_device_type 'Enraf-Nonius FR590'
_diffrn_measurement_method \w-2\q
_diffrn_radiation_monochromator graphite
_diffrn_radiation_source 'fine-focus sealed tube'
_diffrn_radiation_type MoK\a
_diffrn_radiation_wavelength .71073
_diffrn_reflns_av_R_equivalents .018
_diffrn_reflns_av_sigmaI/netI .0305
_diffrn_reflns_limit_h_max 15
_diffrn_reflns_limit_h_min -14
_diffrn_reflns_limit_k_max 0
_diffrn_reflns_limit_k_min -16
_diffrn_reflns_limit_l_max 11
_diffrn_reflns_limit_l_min -11
_diffrn_reflns_number 5850
_diffrn_reflns_theta_full .50
_diffrn_reflns_theta_max 27.97
_diffrn_reflns_theta_min 2.68
_diffrn_standards_decay_% 2.8
_diffrn_standards_interval_time 120
_diffrn_standards_number 3
_exptl_absorpt_coefficient_mu 1.919
_exptl_absorpt_correction_T_max .643
_exptl_absorpt_correction_T_min .570
_exptl_absorpt_correction_type empirical
_exptl_absorpt_process_details 'via \y scans (North et al., 1968)'
_exptl_crystal_colour yellow
_exptl_crystal_density_diffrn 1.646
_exptl_crystal_density_meas ?
_exptl_crystal_description prism
_exptl_crystal_F_000 576
_exptl_crystal_size_max .30
_exptl_crystal_size_mid .27
_exptl_crystal_size_min .23
_refine_diff_density_max .668
_refine_diff_density_min -.525
_refine_ls_extinction_coef .0092(5)
_refine_ls_extinction_method SHELXL97
_refine_ls_goodness_of_fit_ref 1.147
_refine_ls_hydrogen_treatment constr
_refine_ls_matrix_type full
_refine_ls_number_parameters 272
_refine_ls_number_reflns 5597
_refine_ls_number_restraints 0
_refine_ls_restrained_S_all 1.147
_refine_ls_R_factor_all .035
_refine_ls_R_factor_gt .026
_refine_ls_shift/su_max .002
_refine_ls_shift/su_mean .000
_refine_ls_structure_factor_coef Fsqd
_refine_ls_weighting_details 'calc w = 1/[\s^2^(Fo^2^)+(0.0219P)^2^+1.0237P] where P = (Fo^2^+2Fc^2^)/3'
_refine_ls_weighting_scheme calc
_refine_ls_wR_factor_ref .070
_reflns_number_gt 4973
_reflns_number_total 5597
_reflns_threshold_expression I>2\s(I)
_cod_data_source_file qa0361.cif
_cod_data_source_block I
_cod_depositor_comments
;
The following automatic conversions were performed:

'_exptl_crystal_density_meas' value 'not measured' was changed to '?'
- the value is perceived as not measured.

Automatic conversion script
Id: cif_fix_values 3008 2015-01-20 13:52:24Z robertas 
;
_cod_database_code 2011275
_cod_database_fobs_code 2011275

loop_
_symmetry_equiv_pos_as_xyz
'x, y, z'
'-x, -y, -z'

loop_
_atom_site_label
_atom_site_fract_x
_atom_site_fract_y
_atom_site_fract_z
_atom_site_U_iso_or_equiv
_atom_site_adp_type
_atom_site_calc_flag
_atom_site_refinement_flags
_atom_site_occupancy
_atom_site_disorder_assembly
_atom_site_disorder_group
_atom_site_type_symbol
Ba1 .958569(15) -.197204(14) .42676(2) .03188(7) Uani d . 1 . . Ba
N1 .6842(2) -.2092(2) .2528(3) .0392(5) Uani d . 1 . . N
N2 .8317(4) -.2901(4) .6257(4) .0704(10) Uani d . 1 . . N
N3 1.1699(3) -.1827(3) .6796(4) .0685(10) Uani d . 1 . . N
O1 .7643(2) -.41122(18) .2474(3) .0485(5) Uani d . 1 . . O
O2 1.0118(3) -.4043(2) .3731(3) .0555(6) Uani d . 1 . . O
O3 1.0708(2) -.2465(2) .1917(3) .0516(6) Uani d . 1 . . O
O4 .8985(2) -.1263(3) .1362(3) .0561(6) Uani d . 1 . . O
O5 .85073(19) -.03251(18) .4955(3) .0404(5) Uani d . 1 . . O
S1 .66979(13) -.43922(10) .74368(18) .0853(4) Uani d . 1 . . S
S2 1.34209(10) -.18728(11) .96152(12) .0638(3) Uani d . 1 . . S
C1 .7933(4) -.5076(3) .3017(5) .0613(10) Uani d . 1 . . C
H1A .7257 -.5785 .2419 .074 Uiso calc R 1 . . H
H1B .8017 -.5012 .4140 .074 Uiso calc R 1 . . H
C2 .9139(4) -.5083(3) .2774(6) .0644(11) Uani d . 1 . . C
H2A .9342 -.5743 .3091 .077 Uiso calc R 1 . . H
H2B .9063 -.5126 .1656 .077 Uiso calc R 1 . . H
C3 1.1269(4) -.3809(4) .3368(6) .0694(12) Uani d . 1 . . C
H3A 1.1497 -.4499 .3294 .083 Uiso calc R 1 . . H
H3B 1.1942 -.3223 .4226 .083 Uiso calc R 1 . . H
C4 1.1148(5) -.3416(4) .1848(6) .0714(12) Uani d . 1 . . C
H4A 1.1963 -.3192 .1680 .086 Uiso calc R 1 . . H
H4B 1.0556 -.4035 .0964 .086 Uiso calc R 1 . . H
C5 1.0129(5) -.2332(6) .0352(5) .0850(16) Uani d . 1 . . C
H5A 1.0710 -.2288 -.0251 .102 Uiso calc R 1 . . H
H5B .9375 -.2994 -.0194 .102 Uiso calc R 1 . . H
C6 .9802(5) -.1335(5) .0427(6) .0870(17) Uani d . 1 . . C
H6A .9387 -.1282 -.0653 .104 Uiso calc R 1 . . H
H6B 1.0575 -.0677 .0870 .104 Uiso calc R 1 . . H
C7 .7745(3) -.1334(3) .0460(4) .0537(9) Uani d . 1 . . C
H7A .7327 -.2069 -.0290 .064 Uiso calc R 1 . . H
H7B .7792 -.0733 -.0145 .064 Uiso calc R 1 . . H
C8 .6992(3) -.1209(3) .1544(4) .0468(7) Uani d . 1 . . C
H8A .7400 -.0456 .2253 .056 Uiso calc R 1 . . H
H8B .6157 -.1241 .0899 .056 Uiso calc R 1 . . H
C9 .6101(3) -.3250(3) .1517(4) .0504(8) Uani d . 1 . . C
H9A .6289 -.3302 .0523 .060 Uiso calc R 1 . . H
H9B .5206 -.3355 .1259 .060 Uiso calc R 1 . . H
C10 .6364(3) -.4200(3) .2289(4) .0502(8) Uani d . 1 . . C
H10A .6241 -.4131 .3323 .060 Uiso calc R 1 . . H
H10B .5793 -.4939 .1627 .060 Uiso calc R 1 . . H
C11 .7390(3) -.0687(3) .4968(4) .0388(6) Uani d . 1 . . C
C12 .6481(3) -.1753(3) .3845(4) .0395(6) Uani d . 1 . . C
C13 .5436(3) -.2441(3) .4123(5) .0563(9) Uani d . 1 . . C
H13 .4986 -.3115 .3349 .068 Uiso calc R 1 . . H
C14 .4926(4) -.2315(4) .5357(6) .0709(12) Uani d . 1 . . C
H14 .4322 -.2974 .5408 .085 Uiso calc R 1 . . H
C15 .5185(4) -.1375(5) .6481(6) .0781(14) Uani d . 1 . . C
H15 .4722 -.1446 .7182 .094 Uiso calc R 1 . . H
C16 .6088(4) -.0304(5) .6684(5) .0748(13) Uani d . 1 . . C
H16 .6040 .0296 .7362 .090 Uiso calc R 1 . . H
C17 .7017(3) -.0017(4) .6039(5) .0586(10) Uani d . 1 . . C
H17 .7506 .0758 .6343 .070 Uiso calc R 1 . . H
C18 .7639(3) -.3515(3) .6745(4) .0473(7) Uani d . 1 . . C
C19 1.2409(3) -.1843(3) .7964(4) .0439(7) Uani d . 1 . . C

loop_
_atom_site_aniso_label
_atom_site_aniso_U_11
_atom_site_aniso_U_22
_atom_site_aniso_U_33
_atom_site_aniso_U_12
_atom_site_aniso_U_13
_atom_site_aniso_U_23
Ba1 .03061(9) .03009(9) .03254(9) .00721(6) .01006(6) .00604(6)
N1 .0335(12) .0337(12) .0390(13) .0017(10) .0070(10) .0013(10)
N2 .067(2) .090(3) .0562(19) .0153(19) .0298(17) .0255(19)
N3 .0545(19) .059(2) .070(2) .0104(16) -.0053(17) .0170(17)
O1 .0493(13) .0313(11) .0598(14) .0043(9) .0214(11) .0058(10)
O2 .0632(16) .0391(12) .0725(17) .0192(11) .0320(13) .0134(12)
O3 .0533(14) .0620(15) .0449(13) .0217(12) .0215(11) .0123(11)
O4 .0539(14) .0817(18) .0482(13) .0323(13) .0238(11) .0304(13)
O5 .0275(9) .0334(10) .0525(12) .0039(8) .0107(9) .0021(9)
S1 .0828(8) .0583(6) .1126(10) -.0057(6) .0658(8) .0019(6)
S2 .0500(5) .0870(7) .0475(5) .0222(5) .0079(4) .0105(5)
C1 .074(3) .0313(16) .077(3) .0106(17) .031(2) .0115(17)
C2 .083(3) .0351(18) .078(3) .0223(18) .031(2) .0055(17)
C3 .069(3) .063(3) .100(3) .037(2) .045(3) .025(2)
C4 .080(3) .066(3) .087(3) .033(2) .051(3) .010(2)
C5 .077(3) .157(5) .051(2) .064(3) .035(2) .038(3)
C6 .098(4) .135(5) .081(3) .069(4) .060(3) .071(3)
C7 .0505(19) .059(2) .0420(17) .0082(16) .0069(15) .0188(16)
C8 .0378(16) .0469(18) .0484(18) .0114(14) .0045(13) .0136(14)
C9 .0419(17) .0416(17) .0468(18) .0009(14) .0016(14) -.0037(14)
C10 .0440(17) .0366(16) .0522(19) -.0069(13) .0142(15) -.0020(14)
C11 .0317(14) .0389(15) .0415(15) .0099(12) .0086(12) .0055(12)
C12 .0279(13) .0361(15) .0491(17) .0066(11) .0097(12) .0062(13)
C13 .0333(16) .053(2) .076(3) .0034(14) .0220(16) .0060(18)
C14 .046(2) .081(3) .097(3) .017(2) .042(2) .028(3)
C15 .053(2) .121(4) .071(3) .029(3) .037(2) .020(3)
C16 .052(2) .101(4) .065(3) .028(2) .021(2) -.015(2)
C17 .0436(18) .057(2) .065(2) .0116(16) .0169(17) -.0112(18)
C18 .0417(17) .0533(19) .0426(17) .0101(15) .0160(14) .0037(14)
C19 .0370(15) .0349(15) .0547(19) .0078(12) .0132(14) .0052(13)

loop_
_atom_type_symbol
_atom_type_description
_atom_type_scat_dispersion_real
_atom_type_scat_dispersion_imag
_atom_type_scat_source
C C .0033 .0016 'International Tables Vol C Tables 4.2.6.8 and 6.1.1.4'
H H .0000 .0000 'International Tables Vol C Tables 4.2.6.8 and 6.1.1.4'
N N .0061 .0033 'International Tables Vol C Tables 4.2.6.8 and 6.1.1.4'
O O .0106 .0060 'International Tables Vol C Tables 4.2.6.8 and 6.1.1.4'
S S .1246 .1234 'International Tables Vol C Tables 4.2.6.8 and 6.1.1.4'
Ba Ba -.3244 2.2819 'International Tables Vol C Tables 4.2.6.8 and 6.1.1.4'

loop_
_geom_angle_atom_site_label_1
_geom_angle_atom_site_label_2
_geom_angle_atom_site_label_3
_geom_angle_site_symmetry_1
_geom_angle_site_symmetry_3
_geom_angle
_geom_angle_publ_flag
N2 Ba1 N3 . . 82.41(12) yes
N2 Ba1 O5 . . 78.26(10) yes
N3 Ba1 O5 . . 112.09(10) yes
N2 Ba1 O4 . . 137.27(10) ?
N3 Ba1 O4 . . 139.77(10) ?
O5 Ba1 O4 . . 78.18(8) ?
N2 Ba1 O2 . . 87.92(11) ?
N3 Ba1 O2 . . 72.26(10) ?
O5 Ba1 O2 . . 164.57(7) ?
O4 Ba1 O2 . . 108.47(8) ?
N2 Ba1 O3 . . 144.62(11) ?
N3 Ba1 O3 . . 93.03(11) ?
O5 Ba1 O3 . . 134.57(7) ?
O4 Ba1 O3 . . 59.38(8) yes
O2 Ba1 O3 . . 57.58(8) yes
N2 Ba1 O1 . . 71.66(10) ?
N3 Ba1 O1 . . 123.40(9) ?
O5 Ba1 O1 . . 110.51(7) ?
O4 Ba1 O1 . . 84.07(8) ?
O2 Ba1 O1 . . 57.77(8) yes
O3 Ba1 O1 . . 82.20(8) yes
N2 Ba1 O5 . 2_756 125.60(10) ?
N3 Ba1 O5 . 2_756 70.08(9) ?
O5 Ba1 O5 . 2_756 70.75(7) yes
O4 Ba1 O5 . 2_756 78.01(8) ?
O2 Ba1 O5 . 2_756 123.78(7) ?
O3 Ba1 O5 . 2_756 84.43(7) ?
O1 Ba1 O5 . 2_756 161.41(7) ?
N2 Ba1 N1 . . 77.88(10) ?
N3 Ba1 N1 . . 158.17(10) ?
O5 Ba1 N1 . . 54.71(7) ?
O4 Ba1 N1 . . 59.41(7) yes
O2 Ba1 N1 . . 115.91(7) ?
O3 Ba1 N1 . . 108.48(8) ?
O1 Ba1 N1 . . 58.42(7) yes
O5 Ba1 N1 2_756 . 114.64(7) ?
N2 Ba1 Ba1 . 2_756 104.16(9) ?
N3 Ba1 Ba1 . 2_756 90.59(7) ?
O5 Ba1 Ba1 . 2_756 36.42(4) ?
O4 Ba1 Ba1 . 2_756 75.35(6) ?
O2 Ba1 Ba1 . 2_756 157.74(6) ?
O3 Ba1 Ba1 . 2_756 110.98(5) ?
O1 Ba1 Ba1 . 2_756 143.64(5) ?
O5 Ba1 Ba1 2_756 2_756 34.33(4) ?
N1 Ba1 Ba1 . 2_756 85.25(5) ?
C12 N1 C9 . . 117.2(3) ?
C12 N1 C8 . . 112.2(3) ?
C9 N1 C8 . . 111.2(3) ?
C12 N1 Ba1 . . 100.49(17) ?
C9 N1 Ba1 . . 110.04(19) ?
C8 N1 Ba1 . . 104.29(17) ?
C18 N2 Ba1 . . 162.3(3) ?
C19 N3 Ba1 . . 167.7(3) ?
C10 O1 C1 . . 111.7(3) ?
C10 O1 Ba1 . . 117.30(18) ?
C1 O1 Ba1 . . 111.4(2) ?
C3 O2 C2 . . 114.3(3) ?
C3 O2 Ba1 . . 109.3(2) ?
C2 O2 Ba1 . . 120.8(2) ?
C4 O3 C5 . . 110.7(4) ?
C4 O3 Ba1 . . 121.0(2) ?
C5 O3 Ba1 . . 116.5(2) ?
C7 O4 C6 . . 114.7(3) ?
C7 O4 Ba1 . . 124.0(2) ?
C6 O4 Ba1 . . 115.4(2) ?
C11 O5 Ba1 . . 116.94(19) ?
C11 O5 Ba1 . 2_756 133.65(19) ?
Ba1 O5 Ba1 . 2_756 109.25(7) ?
O1 C1 C2 . . 108.3(3) ?
O2 C2 C1 . . 108.0(3) ?
O2 C3 C4 . . 111.5(4) ?
O3 C4 C3 . . 108.9(3) ?
C6 C5 O3 . . 110.4(4) ?
C5 C6 O4 . . 115.4(4) ?
O4 C7 C8 . . 110.4(3) ?
N1 C8 C7 . . 114.7(3) ?
N1 C9 C10 . . 113.5(3) ?
O1 C10 C9 . . 107.8(3) ?
O5 C11 C17 . . 118.4(3) ?
O5 C11 C12 . . 119.9(3) ?
C17 C11 C12 . . 121.6(3) ?
C13 C12 N1 . . 121.6(3) ?
C13 C12 C11 . . 123.6(3) ?
N1 C12 C11 . . 114.4(3) ?
C12 C13 C14 . . 132.0(4) ?
C15 C14 C13 . . 129.3(4) ?
C14 C15 C16 . . 125.7(4) ?
C17 C16 C15 . . 129.3(4) ?
C16 C17 C11 . . 131.6(4) ?
N2 C18 S1 . . 179.2(4) yes
N3 C19 S2 . . 179.6(4) yes

loop_
_geom_bond_atom_site_label_1
_geom_bond_atom_site_label_2
_geom_bond_site_symmetry_2
_geom_bond_distance
_geom_bond_publ_flag
Ba1 N2 . 2.762(3) yes
Ba1 N3 . 2.784(3) yes
Ba1 O5 . 2.789(2) yes
Ba1 O4 . 2.804(3) yes
Ba1 O2 . 2.838(3) yes
Ba1 O3 . 2.858(3) yes
Ba1 O1 . 2.882(2) yes
Ba1 O5 2_756 2.937(2) yes
Ba1 N1 . 3.096(3) yes
Ba1 Ba1 2_756 4.6697(19) yes
N1 C12 . 1.413(4) yes
N1 C9 . 1.478(4) ?
N1 C8 . 1.487(4) ?
N2 C18 . 1.149(5) yes
N3 C19 . 1.144(5) yes
O1 C10 . 1.425(4) ?
O1 C1 . 1.437(4) ?
O2 C3 . 1.426(5) ?
O2 C2 . 1.434(5) ?
O3 C4 . 1.422(5) ?
O3 C5 . 1.423(5) ?
O4 C7 . 1.418(4) ?
O4 C6 . 1.444(5) ?
O5 C11 . 1.255(4) yes
O5 Ba1 2_756 2.937(2) ?
S1 C18 . 1.619(4) yes
S2 C19 . 1.623(4) yes
C1 C2 . 1.485(6) ?
C3 C4 . 1.478(7) ?
C5 C6 . 1.398(7) ?
C7 C8 . 1.498(5) ?
C9 C10 . 1.500(5) ?
C11 C17 . 1.433(5) yes
C11 C12 . 1.475(4) yes
C12 C13 . 1.378(4) yes
C13 C14 . 1.403(6) yes
C14 C15 . 1.349(7) yes
C15 C16 . 1.396(7) yes
C16 C17 . 1.343(6) yes

loop_
_geom_torsion_atom_site_label_1
_geom_torsion_atom_site_label_2
_geom_torsion_atom_site_label_3
_geom_torsion_atom_site_label_4
_geom_torsion_site_symmetry_1
_geom_torsion_site_symmetry_4
_geom_torsion
_geom_torsion_publ_flag
N2 Ba1 N1 C12 . . 40.08(19) ?
N3 Ba1 N1 C12 . . 14.1(3) ?
O5 Ba1 N1 C12 . . -44.00(17) ?
O4 Ba1 N1 C12 . . -141.3(2) ?
O2 Ba1 N1 C12 . . 121.71(17) ?
O3 Ba1 N1 C12 . . -176.07(17) ?
O1 Ba1 N1 C12 . . 115.86(19) ?
O5 Ba1 N1 C12 2_756 . -83.74(18) ?
Ba1 Ba1 N1 C12 2_756 . -65.51(17) ?
N2 Ba1 N1 C9 . . -84.1(2) ?
N3 Ba1 N1 C9 . . -110.1(3) ?
O5 Ba1 N1 C9 . . -168.2(2) ?
O4 Ba1 N1 C9 . . 94.5(2) ?
O2 Ba1 N1 C9 . . -2.5(2) ?
O3 Ba1 N1 C9 . . 59.7(2) ?
O1 Ba1 N1 C9 . . -8.4(2) ?
O5 Ba1 N1 C9 2_756 . 152.0(2) ?
Ba1 Ba1 N1 C9 2_756 . 170.3(2) ?
N2 Ba1 N1 C8 . . 156.5(2) ?
N3 Ba1 N1 C8 . . 130.5(3) ?
O5 Ba1 N1 C8 . . 72.38(19) ?
O4 Ba1 N1 C8 . . -24.91(19) ?
O2 Ba1 N1 C8 . . -121.91(19) ?
O3 Ba1 N1 C8 . . -59.7(2) ?
O1 Ba1 N1 C8 . . -127.8(2) ?
O5 Ba1 N1 C8 2_756 . 32.6(2) ?
Ba1 Ba1 N1 C8 2_756 . 50.87(19) ?
N3 Ba1 N2 C18 . . -123.9(11) ?
O5 Ba1 N2 C18 . . 121.6(11) ?
O4 Ba1 N2 C18 . . 63.9(12) ?
O2 Ba1 N2 C18 . . -51.5(11) ?
O3 Ba1 N2 C18 . . -39.3(12) ?
O1 Ba1 N2 C18 . . 5.1(11) ?
O5 Ba1 N2 C18 2_756 . 177.4(11) ?
N1 Ba1 N2 C18 . . 65.6(11) ?
Ba1 Ba1 N2 C18 2_756 . 147.5(11) ?
N2 Ba1 N3 C19 . . -2.9(15) ?
O5 Ba1 N3 C19 . . 71.1(15) ?
O4 Ba1 N3 C19 . . 169.0(14) ?
O2 Ba1 N3 C19 . . -93.1(15) ?
O3 Ba1 N3 C19 . . -147.6(15) ?
O1 Ba1 N3 C19 . . -65.0(15) ?
O5 Ba1 N3 C19 2_756 . 129.4(15) ?
N1 Ba1 N3 C19 . . 22.7(16) ?
Ba1 Ba1 N3 C19 2_756 . 101.3(15) ?
N2 Ba1 O1 C10 . . 61.2(2) ?
N3 Ba1 O1 C10 . . 128.5(2) ?
O5 Ba1 O1 C10 . . -8.2(2) ?
O4 Ba1 O1 C10 . . -83.2(2) ?
O2 Ba1 O1 C10 . . 160.6(2) ?
O3 Ba1 O1 C10 . . -143.0(2) ?
O5 Ba1 O1 C10 2_756 . -98.6(3) ?
N1 Ba1 O1 C10 . . -25.6(2) ?
Ba1 Ba1 O1 C10 2_756 . -27.9(3) ?
N2 Ba1 O1 C1 . . -69.4(2) ?
N3 Ba1 O1 C1 . . -2.0(3) ?
O5 Ba1 O1 C1 . . -138.7(2) ?
O4 Ba1 O1 C1 . . 146.3(2) ?
O2 Ba1 O1 C1 . . 30.1(2) ?
O3 Ba1 O1 C1 . . 86.5(2) ?
O5 Ba1 O1 C1 2_756 . 130.9(3) ?
N1 Ba1 O1 C1 . . -156.1(2) ?
Ba1 Ba1 O1 C1 2_756 . -158.5(2) ?
N2 Ba1 O2 C3 . . -151.9(3) ?
N3 Ba1 O2 C3 . . -69.2(3) ?
O5 Ba1 O2 C3 . . -178.1(3) ?
O4 Ba1 O2 C3 . . 68.4(3) ?
O3 Ba1 O2 C3 . . 36.4(3) ?
O1 Ba1 O2 C3 . . 138.6(3) ?
O5 Ba1 O2 C3 2_756 . -19.3(3) ?
N1 Ba1 O2 C3 . . 132.7(3) ?
Ba1 Ba1 O2 C3 2_756 . -28.0(4) ?
N2 Ba1 O2 C2 . . 72.3(3) ?
N3 Ba1 O2 C2 . . 155.0(3) ?
O5 Ba1 O2 C2 . . 46.0(4) ?
O4 Ba1 O2 C2 . . -67.4(3) ?
O3 Ba1 O2 C2 . . -99.4(3) ?
O1 Ba1 O2 C2 . . 2.7(3) ?
O5 Ba1 O2 C2 2_756 . -155.1(3) ?
N1 Ba1 O2 C2 . . -3.2(3) ?
Ba1 Ba1 O2 C2 2_756 . -163.8(2) ?
N2 Ba1 O3 C4 . . -24.6(4) ?
N3 Ba1 O3 C4 . . 56.5(3) ?
O5 Ba1 O3 C4 . . -177.9(3) ?
O4 Ba1 O3 C4 . . -154.5(3) ?
O2 Ba1 O3 C4 . . -10.2(3) ?
O1 Ba1 O3 C4 . . -66.8(3) ?
O5 Ba1 O3 C4 2_756 . 126.2(3) ?
N1 Ba1 O3 C4 . . -119.7(3) ?
Ba1 Ba1 O3 C4 2_756 . 148.3(3) ?
N2 Ba1 O3 C5 . . 114.9(4) ?
N3 Ba1 O3 C5 . . -164.0(3) ?
O5 Ba1 O3 C5 . . -38.5(4) ?
O4 Ba1 O3 C5 . . -15.0(3) ?
O2 Ba1 O3 C5 . . 129.3(4) ?
O1 Ba1 O3 C5 . . 72.7(3) ?
O5 Ba1 O3 C5 2_756 . -94.4(3) ?
N1 Ba1 O3 C5 . . 19.8(3) ?
Ba1 Ba1 O3 C5 2_756 . -72.2(3) ?
N2 Ba1 O4 C7 . . -.7(3) ?
N3 Ba1 O4 C7 . . -168.8(3) ?
O5 Ba1 O4 C7 . . -58.5(3) ?
O2 Ba1 O4 C7 . . 107.1(3) ?
O3 Ba1 O4 C7 . . 138.4(3) ?
O1 Ba1 O4 C7 . . 54.0(3) ?
O5 Ba1 O4 C7 2_756 . -131.0(3) ?
N1 Ba1 O4 C7 . . -2.6(3) ?
Ba1 Ba1 O4 C7 2_756 . -95.8(3) ?
N2 Ba1 O4 C6 . . -152.0(3) ?
N3 Ba1 O4 C6 . . 39.9(4) ?
O5 Ba1 O4 C6 . . 150.2(3) ?
O2 Ba1 O4 C6 . . -44.2(4) ?
O3 Ba1 O4 C6 . . -12.9(3) ?
O1 Ba1 O4 C6 . . -97.3(3) ?
O5 Ba1 O4 C6 2_756 . 77.7(3) ?
N1 Ba1 O4 C6 . . -153.9(4) ?
Ba1 Ba1 O4 C6 2_756 . 112.9(3) ?
N2 Ba1 O5 C11 . . -41.4(2) ?
N3 Ba1 O5 C11 . . -118.1(2) ?
O4 Ba1 O5 C11 . . 102.7(2) ?
O2 Ba1 O5 C11 . . -14.6(4) ?
O3 Ba1 O5 C11 . . 123.2(2) ?
O1 Ba1 O5 C11 . . 23.7(2) ?
O5 Ba1 O5 C11 2_756 . -176.0(3) ?
N1 Ba1 O5 C11 . . 42.0(2) ?
Ba1 Ba1 O5 C11 2_756 . -176.0(3) ?
N2 Ba1 O5 Ba1 . 2_756 134.62(11) ?
N3 Ba1 O5 Ba1 . 2_756 57.91(12) ?
O4 Ba1 O5 Ba1 . 2_756 -81.28(9) ?
O2 Ba1 O5 Ba1 . 2_756 161.5(2) ?
O3 Ba1 O5 Ba1 . 2_756 -60.77(12) ?
O1 Ba1 O5 Ba1 . 2_756 -160.26(7) ?
O5 Ba1 O5 Ba1 2_756 2_756 .0 ?
N1 Ba1 O5 Ba1 . 2_756 -142.02(11) ?
C10 O1 C1 C2 . . 165.4(3) ?
Ba1 O1 C1 C2 . . -61.3(4) ?
C3 O2 C2 C1 . . -167.2(3) ?
Ba1 O2 C2 C1 . . -33.4(4) ?
O1 C1 C2 O2 . . 62.0(4) yes
C2 O2 C3 C4 . . 74.1(4) ?
Ba1 O2 C3 C4 . . -64.9(4) ?
C5 O3 C4 C3 . . -158.0(4) ?
Ba1 O3 C4 C3 . . -16.4(5) ?
O2 C3 C4 O3 . . 54.0(5) yes
C4 O3 C5 C6 . . -174.6(4) ?
Ba1 O3 C5 C6 . . 42.0(5) ?
O3 C5 C6 O4 . . -56.4(6) yes
C7 O4 C6 C5 . . -111.6(5) ?
Ba1 O4 C6 C5 . . 42.4(6) ?
C6 O4 C7 C8 . . -178.0(4) ?
Ba1 O4 C7 C8 . . 30.5(4) ?
C12 N1 C8 C7 . . 161.9(3) ?
C9 N1 C8 C7 . . -64.6(4) ?
Ba1 N1 C8 C7 . . 54.0(3) ?
O4 C7 C8 N1 . . -59.8(4) yes
C12 N1 C9 C10 . . -73.4(4) ?
C8 N1 C9 C10 . . 155.6(3) ?
Ba1 N1 C9 C10 . . 40.5(3) ?
C1 O1 C10 C9 . . -172.5(3) ?
Ba1 O1 C10 C9 . . 57.1(3) ?
N1 C9 C10 O1 . . -65.7(4) yes
Ba1 O5 C11 C17 . . 148.1(3) ?
Ba1 O5 C11 C17 2_756 . -26.7(5) ?
Ba1 O5 C11 C12 . . -34.6(4) ?
Ba1 O5 C11 C12 2_756 . 150.6(2) ?
C9 N1 C12 C13 . . -3.8(5) ?
C8 N1 C12 C13 . . 126.8(3) ?
Ba1 N1 C12 C13 . . -122.9(3) ?
C9 N1 C12 C11 . . 169.4(3) ?
C8 N1 C12 C11 . . -60.1(3) ?
Ba1 N1 C12 C11 . . 50.2(3) ?
O5 C11 C12 C13 . . 154.8(3) ?
C17 C11 C12 C13 . . -28.0(5) ?
O5 C11 C12 N1 . . -18.1(4) ?
C17 C11 C12 N1 . . 159.0(3) ?
N1 C12 C13 C14 . . 177.2(4) ?
C11 C12 C13 C14 . . 4.7(7) ?
C12 C13 C14 C15 . . 13.7(9) ?
C13 C14 C15 C16 . . -2.7(9) ?
C14 C15 C16 C17 . . -12.5(9) ?
C15 C16 C17 C11 . . -.4(9) ?
O5 C11 C17 C16 . . -156.4(5) ?
C12 C11 C17 C16 . . 26.4(7) ?
Ba1 N2 C18 S1 . . 8E1(3) ?
Ba1 N3 C19 S2 . . 12E1(7) ?
